data_4121848
loop_
_publ_author_name
'Xu, Jin-Biao'
'Zhang, Hua'
'Gan, Li-She'
'Han, Ying-Shan'
'Wainberg, Mark A.'
'Yue, Jian-Min'

_publ_section_title
;
 Logeracemin A, an Anti-HIV Daphniphyllum Alkaloid Dimer with a New Carbon
 Skeleton from Daphniphyllum longeracemosum.
;
_journal_issue 21
_journal_name_full 'Journal of the American Chemical Society'
_journal_page_first 7631
_journal_page_last 7633
_journal_paper_doi 10.1021/ja503995b
_journal_volume 136
_journal_year 2014
_chemical_absolute_configuration ad
_chemical_formula_sum 'C42 H54 N2 O2'
_chemical_formula_weight 618.87
_chemical_name_systematic
; 
 ? 
;
_space_group_IT_number 19
_symmetry_cell_setting orthorhombic
_symmetry_space_group_name_Hall 'P 2ac 2ab'
_symmetry_space_group_name_H-M 'P 21 21 21'
_atom_sites_solution_hydrogens geom
_atom_sites_solution_primary direct
_atom_sites_solution_secondary difmap
_audit_creation_method SHELXL-97
_cell_angle_alpha 90.00
_cell_angle_beta 90.00
_cell_angle_gamma 90.00
_cell_formula_units_Z 4
_cell_length_a 7.0536(3)
_cell_length_b 16.9061(6)
_cell_length_c 30.9575(12)
_cell_measurement_reflns_used 5098
_cell_measurement_temperature 140(2)
_cell_measurement_theta_max 58.11
_cell_measurement_theta_min 2.85
_cell_volume 3691.6(2)
_computing_cell_refinement 'Bruker SAINT'
_computing_data_collection 'Bruker APEX2'
_computing_data_reduction 'Bruker SAINT'
_computing_molecular_graphics 'Bruker SHELXTL'
_computing_publication_material 'Bruker SHELXTL'
_computing_structure_refinement 'SHELXL-97 (Sheldrick, 2008)'
_computing_structure_solution 'SHELXS-97 (Sheldrick, 2008)'
_diffrn_ambient_temperature 140(2)
_diffrn_measured_fraction_theta_full 0.988
_diffrn_measured_fraction_theta_max 0.988
_diffrn_measurement_device_type 'Bruker APEX-II CCD'
_diffrn_measurement_method '\f and \w scans'
_diffrn_radiation_monochromator graphite
_diffrn_radiation_source 'fine-focus sealed tube'
_diffrn_radiation_type CuK\a
_diffrn_radiation_wavelength 1.54178
_diffrn_reflns_av_R_equivalents 0.0500
_diffrn_reflns_av_sigmaI/netI 0.0418
_diffrn_reflns_limit_h_max 8
_diffrn_reflns_limit_h_min -8
_diffrn_reflns_limit_k_max 20
_diffrn_reflns_limit_k_min -17
_diffrn_reflns_limit_l_max 37
_diffrn_reflns_limit_l_min -36
_diffrn_reflns_number 24266
_diffrn_reflns_theta_full 69.40
_diffrn_reflns_theta_max 69.40
_diffrn_reflns_theta_min 2.85
_exptl_absorpt_coefficient_mu 0.516
_exptl_absorpt_correction_T_max 0.9847
_exptl_absorpt_correction_T_min 0.9219
_exptl_absorpt_correction_type multi-scan
_exptl_absorpt_process_details sadabs
_exptl_crystal_colour colourless
_exptl_crystal_density_diffrn 1.113
_exptl_crystal_density_method 'not measured'
_exptl_crystal_description prism
_exptl_crystal_F_000 1344
_exptl_crystal_size_max 0.16
_exptl_crystal_size_mid 0.04
_exptl_crystal_size_min 0.03
_platon_squeeze_details
;
;
_refine_diff_density_max 0.517
_refine_diff_density_min -0.181
_refine_diff_density_rms 0.039
_refine_ls_abs_structure_details 'Flack H D (1983), Acta Cryst. A39, 876-881'
_refine_ls_abs_structure_Flack 0.1(4)
_refine_ls_extinction_method none
_refine_ls_goodness_of_fit_ref 1.039
_refine_ls_hydrogen_treatment constr
_refine_ls_matrix_type full
_refine_ls_number_parameters 419
_refine_ls_number_reflns 6639
_refine_ls_number_restraints 0
_refine_ls_restrained_S_all 1.039
_refine_ls_R_factor_all 0.0683
_refine_ls_R_factor_gt 0.0597
_refine_ls_shift/su_max 0.010
_refine_ls_shift/su_mean 0.001
_refine_ls_structure_factor_coef Fsqd
_refine_ls_weighting_details 'calc w=1/[\s^2^(Fo^2^)+(0.0874P)^2^+1.0772P] where P=(Fo^2^+2Fc^2^)/3'
_refine_ls_weighting_scheme calc
_refine_ls_wR_factor_gt 0.1592
_refine_ls_wR_factor_ref 0.1654
_reflns_number_gt 5654
_reflns_number_total 6639
_reflns_threshold_expression >2sigma(I)
_cod_data_source_file ja503995b_si_002.cif
_cod_data_source_block cu_dm13265_0m
_cod_depositor_comments
;
The following automatic conversions were performed:

'_symmetry_cell_setting' value 'Orthorhombic' changed to
'orthorhombic' according to
/usr/data/users/saulius/crontab/automatic-downloads/rss-feeds/ACS/lib/dictionaries/cif_core.dic
dictionary named 'cif_core.dic' version 2.4.2 from 2011-04-26.

Automatic conversion script
Id: cif_fix_values 2281 2013-09-26 08:29:07Z andrius 

 Adding full bibliography for 4121848.cif.
;
_cod_original_sg_symbol_H-M P2(1)2(1)2(1)
_cod_database_code 4121848

loop_
_symmetry_equiv_pos_as_xyz
'x, y, z'
'x+1/2, -y+1/2, -z'
'-x, y+1/2, -z+1/2'
'-x+1/2, -y, z+1/2'

loop_
_atom_site_label
_atom_site_type_symbol
_atom_site_fract_x
_atom_site_fract_y
_atom_site_fract_z
_atom_site_U_iso_or_equiv
_atom_site_adp_type
_atom_site_occupancy
_atom_site_symmetry_multiplicity
_atom_site_calc_flag
_atom_site_refinement_flags
N1 N -0.1383(6) 0.88295(17) 0.05683(8) 0.0775(10) Uani 1 1 d .
N1' N -0.1082(5) 0.21667(19) 0.14358(12) 0.0824(10) Uani 1 1 d .
O1 O 0.3220(3) 0.74884(12) 0.07145(7) 0.0611(6) Uani 1 1 d .
O1' O 0.3075(3) 0.33085(11) 0.20602(7) 0.0571(6) Uani 1 1 d .
C1 C 0.2564(5) 0.80885(17) 0.08645(11) 0.0583(8) Uani 1 1 d .
C2 C 0.2583(7) 0.88571(19) 0.05994(12) 0.0846(15) Uani 1 1 d .
H2 H 0.3927 0.9032 0.0562 0.101 Uiso 1 1 calc R
C3 C 0.1473(7) 0.95199(18) 0.08245(12) 0.0817(13) Uani 1 1 d .
H3A H 0.2174 0.9709 0.1081 0.098 Uiso 1 1 calc R
H3B H 0.1289 0.9971 0.0625 0.098 Uiso 1 1 calc R
C4 C -0.0421(6) 0.91800(18) 0.09571(10) 0.0626(9) Uani 1 1 d .
H4A H -0.1230 0.9615 0.1075 0.075 Uiso 1 1 calc R
C5 C -0.0274(4) 0.84999(17) 0.13056(8) 0.0451(6) Uani 1 1 d .
C6 C -0.1825(4) 0.79319(18) 0.11334(9) 0.0503(7) Uani 1 1 d .
H6 H -0.3051 0.8191 0.1212 0.060 Uiso 1 1 calc R
C7 C -0.1724(6) 0.7988(2) 0.06509(10) 0.0688(10) Uani 1 1 d .
H7A H -0.0675 0.7661 0.0536 0.083 Uiso 1 1 calc R
H7B H -0.2929 0.7814 0.0517 0.083 Uiso 1 1 calc R
C8 C 0.1821(4) 0.81616(15) 0.13267(9) 0.0436(6) Uani 1 1 d .
C9 C 0.2068(3) 0.73803(15) 0.15837(9) 0.0408(6) Uani 1 1 d .
C10 C 0.1280(3) 0.66726(16) 0.15175(8) 0.0407(6) Uani 1 1 d .
C11 C -0.0330(4) 0.65448(16) 0.12066(9) 0.0449(6) Uani 1 1 d .
H11C H -0.0754 0.5987 0.1225 0.054 Uiso 1 1 calc R
H11D H 0.0123 0.6641 0.0909 0.054 Uiso 1 1 calc R
C12 C -0.2008(4) 0.70884(18) 0.13005(10) 0.0511(7) Uani 1 1 d .
H12C H -0.3160 0.6850 0.1172 0.061 Uiso 1 1 calc R
H12D H -0.2198 0.7109 0.1617 0.061 Uiso 1 1 calc R
C13 C 0.3236(4) 0.87397(17) 0.15693(11) 0.0554(8) Uani 1 1 d .
H13A H 0.4238 0.8928 0.1370 0.067 Uiso 1 1 calc R
H13B H 0.2549 0.9204 0.1685 0.067 Uiso 1 1 calc R
C14 C 0.4077(4) 0.82650(18) 0.19272(11) 0.0535(7) Uani 1 1 d .
H14 H 0.4966 0.8466 0.2130 0.064 Uiso 1 1 calc R
C15 C 0.3426(4) 0.75186(17) 0.19287(10) 0.0468(6) Uani 1 1 d .
C16 C 0.3923(4) 0.68630(19) 0.22330(10) 0.0567(8) Uani 1 1 d .
H16A H 0.3015 0.6856 0.2477 0.068 Uiso 1 1 calc R
H16B H 0.5210 0.6950 0.2351 0.068 Uiso 1 1 calc R
C17 C 0.3855(4) 0.60796(18) 0.19958(10) 0.0510(7) Uani 1 1 d .
H17A H 0.4089 0.5644 0.2202 0.061 Uiso 1 1 calc R
H17B H 0.4868 0.6066 0.1775 0.061 Uiso 1 1 calc R
C18 C 0.1701(11) 0.8730(2) 0.01498(12) 0.118(2) Uani 1 1 d .
H18 H 0.1784 0.8154 0.0077 0.142 Uiso 1 1 calc R
C19 C -0.0424(11) 0.8971(2) 0.01568(12) 0.118(2) Uani 1 1 d .
H19A H -0.0522 0.9540 0.0086 0.142 Uiso 1 1 calc R
H19B H -0.1097 0.8673 -0.0072 0.142 Uiso 1 1 calc R
C20 C 0.2764(14) 0.9197(3) -0.01980(17) 0.174(4) Uani 1 1 d .
H20D H 0.2732 0.9761 -0.0127 0.262 Uiso 1 1 calc R
H20E H 0.2156 0.9111 -0.0479 0.262 Uiso 1 1 calc R
H20F H 0.4083 0.9016 -0.0211 0.262 Uiso 1 1 calc R
C21 C -0.0870(4) 0.88005(19) 0.17527(9) 0.0487(7) Uani 1 1 d .
H21D H -0.2170 0.9004 0.1739 0.073 Uiso 1 1 calc R
H21E H -0.0013 0.9225 0.1844 0.073 Uiso 1 1 calc R
H21F H -0.0809 0.8365 0.1961 0.073 Uiso 1 1 calc R
C1' C 0.2508(4) 0.31863(17) 0.16942(10) 0.0513(7) Uani 1 1 d .
C2' C 0.2813(6) 0.23817(18) 0.14838(12) 0.0672(10) Uani 1 1 d .
H2' H 0.4207 0.2288 0.1455 0.081 Uiso 1 1 calc R
C3' C 0.1919(6) 0.23534(19) 0.10350(12) 0.0705(10) Uani 1 1 d .
H3'1 H 0.2615 0.2705 0.0835 0.085 Uiso 1 1 calc R
H3'2 H 0.1961 0.1808 0.0919 0.085 Uiso 1 1 calc R
C4' C -0.0100(5) 0.26246(19) 0.10819(12) 0.0684(10) Uani 1 1 d .
H4' H -0.0784 0.2535 0.0803 0.082 Uiso 1 1 calc R
C5' C -0.0300(4) 0.35172(17) 0.12140(10) 0.0518(7) Uani 1 1 d .
C6' C -0.2017(5) 0.3491(2) 0.15341(12) 0.0662(10) Uani 1 1 d .
H6' H -0.3134 0.3384 0.1344 0.079 Uiso 1 1 calc R
C7' C -0.1718(6) 0.2718(3) 0.17753(15) 0.0871(14) Uani 1 1 d .
H7'1 H -0.0741 0.2778 0.2003 0.104 Uiso 1 1 calc R
H7'2 H -0.2912 0.2534 0.1910 0.104 Uiso 1 1 calc R
C8' C 0.1582(4) 0.38327(16) 0.14237(9) 0.0460(6) Uani 1 1 d .
C9' C 0.1314(3) 0.45790(16) 0.16851(9) 0.0422(6) Uani 1 1 d .
C10' C 0.0447(4) 0.47560(19) 0.21181(9) 0.0513(7) Uani 1 1 d .
H10' H 0.1349 0.4594 0.2351 0.062 Uiso 1 1 calc R
C11' C -0.1493(5) 0.4376(2) 0.22025(11) 0.0657(9) Uani 1 1 d .
H11A H -0.1300 0.3874 0.2361 0.079 Uiso 1 1 calc R
H11B H -0.2239 0.4733 0.2391 0.079 Uiso 1 1 calc R
C12' C -0.2621(4) 0.4208(2) 0.18011(12) 0.0713(10) Uani 1 1 d .
H12A H -0.2560 0.4681 0.1613 0.086 Uiso 1 1 calc R
H12B H -0.3963 0.4135 0.1886 0.086 Uiso 1 1 calc R
C13' C 0.3072(5) 0.41269(16) 0.10790(10) 0.0513(7) Uani 1 1 d .
H13C H 0.4348 0.3920 0.1149 0.062 Uiso 1 1 calc R
H13D H 0.2716 0.3937 0.0788 0.062 Uiso 1 1 calc R
C14' C 0.3084(4) 0.50399(16) 0.10893(9) 0.0471(6) Uani 1 1 d .
H14A H 0.4394 0.5250 0.1092 0.056 Uiso 1 1 calc R
H14B H 0.2394 0.5263 0.0839 0.056 Uiso 1 1 calc R
C15' C 0.2081(4) 0.52171(16) 0.15034(8) 0.0407(6) Uani 1 1 d .
C16' C 0.1906(4) 0.59548(16) 0.17748(8) 0.0431(6) Uani 1 1 d .
C17' C 0.0349(4) 0.56736(18) 0.20981(10) 0.0510(7) Uani 1 1 d .
H17C H 0.0581 0.5902 0.2388 0.061 Uiso 1 1 calc R
H17D H -0.0919 0.5846 0.1998 0.061 Uiso 1 1 calc R
C18' C 0.1961(7) 0.17252(19) 0.17783(14) 0.0794(12) Uani 1 1 d .
H18' H 0.1839 0.1934 0.2079 0.095 Uiso 1 1 calc R
C19' C -0.0009(7) 0.1501(2) 0.16086(15) 0.0923(15) Uani 1 1 d .
H19C H 0.0137 0.1098 0.1379 0.111 Uiso 1 1 calc R
H19D H -0.0744 0.1258 0.1847 0.111 Uiso 1 1 calc R
C20' C 0.3220(9) 0.0994(2) 0.17828(16) 0.1036(18) Uani 1 1 d .
H20A H 0.2558 0.0561 0.1929 0.155 Uiso 1 1 calc R
H20B H 0.4400 0.1113 0.1937 0.155 Uiso 1 1 calc R
H20C H 0.3511 0.0838 0.1485 0.155 Uiso 1 1 calc R
C21' C -0.0863(5) 0.4022(2) 0.08236(10) 0.0605(8) Uani 1 1 d .
H21A H -0.2131 0.3867 0.0725 0.091 Uiso 1 1 calc R
H21B H 0.0052 0.3940 0.0590 0.091 Uiso 1 1 calc R
H21C H -0.0872 0.4582 0.0906 0.091 Uiso 1 1 calc R

loop_
_atom_site_aniso_label
_atom_site_aniso_U_11
_atom_site_aniso_U_22
_atom_site_aniso_U_33
_atom_site_aniso_U_23
_atom_site_aniso_U_13
_atom_site_aniso_U_12
N1 0.138(3) 0.0576(15) 0.0368(13) -0.0010(11) -0.0097(16) 0.0267(19)
N1' 0.085(2) 0.0636(18) 0.099(2) 0.0274(18) -0.034(2) -0.0358(17)
O1 0.0670(13) 0.0438(10) 0.0726(14) -0.0059(10) 0.0326(12) 0.0130(10)
O1' 0.0613(12) 0.0473(11) 0.0626(13) 0.0154(9) -0.0294(11) -0.0126(10)
C1 0.068(2) 0.0435(15) 0.0636(19) -0.0011(14) 0.0360(16) 0.0028(14)
C2 0.137(4) 0.0429(16) 0.074(2) 0.0044(15) 0.067(3) 0.014(2)
C3 0.140(4) 0.0406(16) 0.064(2) 0.0058(14) 0.041(2) 0.024(2)
C4 0.096(3) 0.0482(16) 0.0437(16) -0.0016(13) 0.0083(17) 0.0256(17)
C5 0.0474(14) 0.0525(15) 0.0353(13) -0.0011(12) 0.0062(12) 0.0096(12)
C6 0.0502(15) 0.0560(16) 0.0448(15) -0.0062(12) -0.0059(13) 0.0153(14)
C7 0.096(3) 0.0651(19) 0.0457(17) -0.0104(14) -0.0168(18) 0.028(2)
C8 0.0406(13) 0.0403(13) 0.0497(15) -0.0008(11) 0.0133(12) 0.0030(11)
C9 0.0310(11) 0.0459(14) 0.0456(14) 0.0001(11) 0.0046(11) -0.0011(11)
C10 0.0308(11) 0.0495(14) 0.0420(13) 0.0026(11) -0.0009(11) 0.0010(11)
C11 0.0423(14) 0.0459(14) 0.0466(15) 0.0016(12) -0.0108(12) -0.0024(12)
C12 0.0351(13) 0.0659(17) 0.0524(16) -0.0032(14) -0.0085(13) 0.0015(13)
C13 0.0423(14) 0.0414(14) 0.083(2) -0.0074(14) 0.0156(15) 0.0010(12)
C14 0.0347(13) 0.0505(16) 0.075(2) -0.0125(15) 0.0055(14) -0.0002(12)
C15 0.0325(12) 0.0533(15) 0.0545(15) -0.0049(13) -0.0004(12) -0.0018(12)
C16 0.0458(15) 0.0642(18) 0.0600(18) 0.0007(15) -0.0156(15) -0.0050(15)
C17 0.0427(14) 0.0538(16) 0.0566(17) 0.0099(13) -0.0155(13) -0.0044(13)
C18 0.246(7) 0.058(2) 0.051(2) 0.0104(17) 0.060(3) 0.049(3)
C19 0.253(8) 0.059(2) 0.0421(18) 0.0011(16) 0.006(3) 0.047(3)
C20 0.337(11) 0.094(3) 0.092(3) 0.040(3) 0.127(5) 0.069(5)
C21 0.0394(14) 0.0645(17) 0.0423(14) -0.0065(13) 0.0042(12) 0.0055(13)
C1' 0.0432(14) 0.0454(14) 0.0652(19) 0.0180(14) -0.0169(14) -0.0163(12)
C2' 0.077(2) 0.0450(16) 0.079(2) 0.0150(16) -0.0312(19) -0.0103(16)
C3' 0.092(3) 0.0434(16) 0.076(2) 0.0078(15) -0.030(2) -0.0074(17)
C4' 0.080(2) 0.0490(17) 0.076(2) 0.0136(16) -0.038(2) -0.0163(17)
C5' 0.0511(15) 0.0521(16) 0.0522(16) 0.0144(13) -0.0200(14) -0.0116(13)
C6' 0.0464(16) 0.073(2) 0.079(2) 0.0287(18) -0.0193(17) -0.0248(16)
C7' 0.073(2) 0.096(3) 0.093(3) 0.045(3) -0.021(2) -0.045(2)
C8' 0.0431(14) 0.0453(14) 0.0496(15) 0.0163(12) -0.0105(12) -0.0107(12)
C9' 0.0309(11) 0.0509(14) 0.0449(14) 0.0154(12) -0.0086(11) -0.0096(11)
C10' 0.0465(15) 0.0648(18) 0.0426(15) 0.0160(13) -0.0062(12) -0.0139(14)
C11' 0.0551(18) 0.084(2) 0.0581(18) 0.0191(17) 0.0029(15) -0.0223(18)
C12' 0.0393(16) 0.102(3) 0.073(2) 0.018(2) 0.0054(16) -0.0259(17)
C13' 0.0510(16) 0.0428(14) 0.0601(17) 0.0077(13) -0.0010(15) 0.0001(13)
C14' 0.0431(14) 0.0447(14) 0.0533(15) 0.0115(12) 0.0038(12) -0.0059(12)
C15' 0.0328(12) 0.0470(14) 0.0422(13) 0.0129(11) -0.0017(11) -0.0043(11)
C16' 0.0371(13) 0.0511(14) 0.0413(13) 0.0058(11) -0.0059(12) -0.0028(12)
C17' 0.0447(14) 0.0637(18) 0.0448(15) 0.0093(13) 0.0013(13) -0.0086(14)
C18' 0.109(3) 0.0435(16) 0.086(2) 0.0188(17) -0.039(2) -0.0184(19)
C19' 0.120(3) 0.056(2) 0.100(3) 0.032(2) -0.049(3) -0.042(2)
C20' 0.155(5) 0.0443(18) 0.112(3) 0.016(2) -0.060(3) -0.016(2)
C21' 0.0640(19) 0.0594(18) 0.0583(18) 0.0168(15) -0.0264(16) -0.0048(15)

loop_
_atom_type_symbol
_atom_type_description
_atom_type_scat_dispersion_real
_atom_type_scat_dispersion_imag
_atom_type_scat_source
C C 0.0181 0.0091 'International Tables Vol C Tables 4.2.6.8 and 6.1.1.4'
H H 0.0000 0.0000 'International Tables Vol C Tables 4.2.6.8 and 6.1.1.4'
N N 0.0311 0.0180 'International Tables Vol C Tables 4.2.6.8 and 6.1.1.4'
O O 0.0492 0.0322 'International Tables Vol C Tables 4.2.6.8 and 6.1.1.4'

loop_
_geom_angle_atom_site_label_1
_geom_angle_atom_site_label_2
_geom_angle_atom_site_label_3
_geom_angle
C19 N1 C7 112.7(3)
C19 N1 C4 115.1(4)
C7 N1 C4 108.5(2)
C19' N1' C7' 112.6(3)
C19' N1' C4' 115.1(4)
C7' N1' C4' 109.4(3)
O1 C1 C8 124.0(3)
O1 C1 C2 120.1(3)
C8 C1 C2 115.8(2)
C3 C2 C1 111.7(3)
C3 C2 C18 107.8(4)
C1 C2 C18 111.2(3)
C3 C2 H2 108.7
C1 C2 H2 108.7
C18 C2 H2 108.7
C4 C3 C2 107.3(3)
C4 C3 H3A 110.3
C2 C3 H3A 110.3
C4 C3 H3B 110.3
C2 C3 H3B 110.3
H3A C3 H3B 108.5
N1 C4 C3 109.4(3)
N1 C4 C5 106.8(3)
C3 C4 C5 113.8(3)
N1 C4 H4A 108.9
C3 C4 H4A 108.9
C5 C4 H4A 108.9
C21 C5 C6 108.8(2)
C21 C5 C4 110.9(2)
C6 C5 C4 99.8(2)
C21 C5 C8 109.8(2)
C6 C5 C8 116.6(2)
C4 C5 C8 110.6(2)
C7 C6 C12 113.7(3)
C7 C6 C5 105.7(3)
C12 C6 C5 121.5(2)
C7 C6 H6 104.8
C12 C6 H6 104.8
C5 C6 H6 104.8
N1 C7 C6 104.1(3)
N1 C7 H7A 110.9
C6 C7 H7A 110.9
N1 C7 H7B 110.9
C6 C7 H7B 110.9
H7A C7 H7B 109.0
C1 C8 C9 111.9(2)
C1 C8 C5 108.0(2)
C9 C8 C5 115.6(2)
C1 C8 C13 106.1(2)
C9 C8 C13 102.2(2)
C5 C8 C13 112.6(2)
C10 C9 C15 122.1(3)
C10 C9 C8 129.6(2)
C15 C9 C8 108.3(2)
C9 C10 C11 122.8(2)
C9 C10 C16' 121.0(2)
C11 C10 C16' 116.1(2)
C10 C11 C12 112.2(2)
C10 C11 H11C 109.2
C12 C11 H11C 109.2
C10 C11 H11D 109.2
C12 C11 H11D 109.2
H11C C11 H11D 107.9
C6 C12 C11 115.7(2)
C6 C12 H12C 108.4
C11 C12 H12C 108.4
C6 C12 H12D 108.4
C11 C12 H12D 108.4
H12C C12 H12D 107.4
C14 C13 C8 105.7(2)
C14 C13 H13A 110.6
C8 C13 H13A 110.6
C14 C13 H13B 110.6
C8 C13 H13B 110.6
H13A C13 H13B 108.7
C15 C14 C13 111.9(3)
C15 C14 H14 124.1
C13 C14 H14 124.1
C14 C15 C9 112.0(3)
C14 C15 C16 128.2(3)
C9 C15 C16 119.9(2)
C15 C16 C17 109.6(2)
C15 C16 H16A 109.8
C17 C16 H16A 109.8
C15 C16 H16B 109.8
C17 C16 H16B 109.8
H16A C16 H16B 108.2
C16 C17 C16' 111.2(2)
C16 C17 H17A 109.4
C16' C17 H17A 109.4
C16 C17 H17B 109.4
C16' C17 H17B 109.4
H17A C17 H17B 108.0
C20 C18 C2 111.4(6)
C20 C18 C19 110.3(5)
C2 C18 C19 109.9(3)
C20 C18 H18 108.4
C2 C18 H18 108.4
C19 C18 H18 108.4
N1 C19 C18 114.6(4)
N1 C19 H19A 108.6
C18 C19 H19A 108.6
N1 C19 H19B 108.6
C18 C19 H19B 108.6
H19A C19 H19B 107.6
C18 C20 H20D 109.5
C18 C20 H20E 109.5
H20D C20 H20E 109.5
C18 C20 H20F 109.5
H20D C20 H20F 109.5
H20E C20 H20F 109.5
C5 C21 H21D 109.5
C5 C21 H21E 109.5
H21D C21 H21E 109.5
C5 C21 H21F 109.5
H21D C21 H21F 109.5
H21E C21 H21F 109.5
O1' C1' C2' 120.1(3)
O1' C1' C8' 122.0(3)
C2' C1' C8' 117.8(3)
C1' C2' C3' 111.0(3)
C1' C2' C18' 109.4(3)
C3' C2' C18' 110.6(3)
C1' C2' H2' 108.6
C3' C2' H2' 108.6
C18' C2' H2' 108.6
C4' C3' C2' 107.1(3)
C4' C3' H3'1 110.3
C2' C3' H3'1 110.3
C4' C3' H3'2 110.3
C2' C3' H3'2 110.3
H3'1 C3' H3'2 108.6
C3' C4' N1' 110.4(3)
C3' C4' C5' 113.8(3)
N1' C4' C5' 105.2(3)
C3' C4' H4' 109.1
N1' C4' H4' 109.1
C5' C4' H4' 109.1
C21' C5' C6' 108.3(3)
C21' C5' C4' 110.7(3)
C6' C5' C4' 101.9(3)
C21' C5' C8' 110.9(2)
C6' C5' C8' 113.7(2)
C4' C5' C8' 111.0(2)
C7' C6' C12' 117.1(3)
C7' C6' C5' 103.2(3)
C12' C6' C5' 122.4(3)
C7' C6' H6' 104.0
C12' C6' H6' 104.0
C5' C6' H6' 104.0
N1' C7' C6' 103.6(3)
N1' C7' H7'1 111.0
C6' C7' H7'1 111.0
N1' C7' H7'2 111.0
C6' C7' H7'2 111.0
H7'1 C7' H7'2 109.0
C9' C8' C1' 111.0(2)
C9' C8' C5' 113.5(2)
C1' C8' C5' 110.2(2)
C9' C8' C13' 100.5(2)
C1' C8' C13' 108.2(2)
C5' C8' C13' 113.0(2)
C15' C9' C10' 112.4(3)
C15' C9' C8' 113.5(2)
C10' C9' C8' 134.0(2)
C9' C10' C11' 115.6(3)
C9' C10' C17' 100.5(2)
C11' C10' C17' 112.6(3)
C9' C10' H10' 109.3
C11' C10' H10' 109.3
C17' C10' H10' 109.3
C12' C11' C10' 114.2(3)
C12' C11' H11A 108.7
C10' C11' H11A 108.7
C12' C11' H11B 108.7
C10' C11' H11B 108.7
H11A C11' H11B 107.6
C11' C12' C6' 116.7(3)
C11' C12' H12A 108.1
C6' C12' H12A 108.1
C11' C12' H12B 108.1
C6' C12' H12B 108.1
H12A C12' H12B 107.3
C14' C13' C8' 107.7(2)
C14' C13' H13C 110.2
C8' C13' H13C 110.2
C14' C13' H13D 110.2
C8' C13' H13D 110.2
H13C C13' H13D 108.5
C15' C14' C13' 102.5(2)
C15' C14' H14A 111.3
C13' C14' H14A 111.3
C15' C14' H14B 111.3
C13' C14' H14B 111.3
H14A C14' H14B 109.2
C9' C15' C14' 113.1(3)
C9' C15' C16' 113.6(2)
C14' C15' C16' 133.0(2)
C15' C16' C10 113.1(2)
C15' C16' C17 106.6(2)
C10 C16' C17 112.4(2)
C15' C16' C17' 99.4(2)
C10 C16' C17' 112.1(2)
C17 C16' C17' 112.5(2)
C10' C17' C16' 107.3(2)
C10' C17' H17C 110.2
C16' C17' H17C 110.2
C10' C17' H17D 110.2
C16' C17' H17D 110.2
H17C C17' H17D 108.5
C20' C18' C19' 109.3(3)
C20' C18' C2' 111.1(4)
C19' C18' C2' 109.0(3)
C20' C18' H18' 109.1
C19' C18' H18' 109.1
C2' C18' H18' 109.1
N1' C19' C18' 113.9(3)
N1' C19' H19C 108.8
C18' C19' H19C 108.8
N1' C19' H19D 108.8
C18' C19' H19D 108.8
H19C C19' H19D 107.7
C18' C20' H20A 109.5
C18' C20' H20B 109.5
H20A C20' H20B 109.5
C18' C20' H20C 109.5
H20A C20' H20C 109.5
H20B C20' H20C 109.5
C5' C21' H21A 109.5
C5' C21' H21B 109.5
H21A C21' H21B 109.5
C5' C21' H21C 109.5
H21A C21' H21C 109.5
H21B C21' H21C 109.5

loop_
_geom_bond_atom_site_label_1
_geom_bond_atom_site_label_2
_geom_bond_distance
N1 C19 1.461(6)
N1 C7 1.465(5)
N1 C4 1.503(5)
N1' C19' 1.458(5)
N1' C7' 1.475(6)
N1' C4' 1.510(5)
O1 C1 1.208(3)
O1' C1' 1.219(4)
C1 C8 1.529(4)
C1 C2 1.537(4)
C2 C3 1.534(4)
C2 C18 1.540(7)
C2 H2 1.0000
C3 C4 1.511(6)
C3 H3A 0.9900
C3 H3B 0.9900
C4 C5 1.580(4)
C4 H4A 1.0000
C5 C21 1.533(3)
C5 C6 1.550(4)
C5 C8 1.586(4)
C6 C7 1.498(4)
C6 C12 1.522(4)
C6 H6 1.0000
C7 H7A 0.9900
C7 H7B 0.9900
C8 C9 1.552(4)
C8 C13 1.586(4)
C9 C10 1.335(4)
C9 C15 1.454(4)
C10 C11 1.504(4)
C10 C16' 1.517(4)
C11 C12 1.526(4)
C11 H11C 0.9900
C11 H11D 0.9900
C12 H12C 0.9900
C12 H12D 0.9900
C13 C14 1.491(5)
C13 H13A 0.9900
C13 H13B 0.9900
C14 C15 1.343(4)
C14 H14 0.9500
C15 C16 1.496(4)
C16 C17 1.515(4)
C16 H16A 0.9900
C16 H16B 0.9900
C17 C16' 1.550(4)
C17 H17A 0.9900
C17 H17B 0.9900
C18 C20 1.531(6)
C18 C19 1.553(9)
C18 H18 1.0000
C19 H19A 0.9900
C19 H19B 0.9900
C20 H20D 0.9800
C20 H20E 0.9800
C20 H20F 0.9800
C21 H21D 0.9800
C21 H21E 0.9800
C21 H21F 0.9800
C1' C2' 1.524(5)
C1' C8' 1.524(4)
C2' C3' 1.526(5)
C2' C18' 1.557(5)
C2' H2' 1.0000
C3' C4' 1.504(6)
C3' H3'1 0.9900
C3' H3'2 0.9900
C4' C5' 1.570(5)
C4' H4' 1.0000
C5' C21' 1.532(4)
C5' C6' 1.566(5)
C5' C8' 1.571(4)
C6' C7' 1.519(5)
C6' C12' 1.528(5)
C6' H6' 1.0000
C7' H7'1 0.9900
C7' H7'2 0.9900
C8' C9' 1.511(4)
C8' C13' 1.578(4)
C9' C15' 1.332(3)
C9' C10' 1.503(4)
C10' C11' 1.534(4)
C10' C17' 1.554(4)
C10' H10' 1.0000
C11' C12' 1.503(5)
C11' H11A 0.9900
C11' H11B 0.9900
C12' H12A 0.9900
C12' H12B 0.9900
C13' C14' 1.544(4)
C13' H13C 0.9900
C13' H13D 0.9900
C14' C15' 1.494(4)
C14' H14A 0.9900
C14' H14B 0.9900
C15' C16' 1.509(4)
C16' C17' 1.560(4)
C17' H17C 0.9900
C17' H17D 0.9900
C18' C20' 1.521(6)
C18' C19' 1.534(6)
C18' H18' 1.0000
C19' H19C 0.9900
C19' H19D 0.9900
C20' H20A 0.9800
C20' H20B 0.9800
C20' H20C 0.9800
C21' H21A 0.9800
C21' H21B 0.9800
C21' H21C 0.9800

loop_
_geom_torsion_atom_site_label_1
_geom_torsion_atom_site_label_2
_geom_torsion_atom_site_label_3
_geom_torsion_atom_site_label_4
_geom_torsion
O1 C1 C2 C3 173.1(4)
C8 C1 C2 C3 -11.5(6)
O1 C1 C2 C18 52.5(6)
C8 C1 C2 C18 -132.0(4)
C1 C2 C3 C4 -48.8(5)
C18 C2 C3 C4 73.6(4)
C19 N1 C4 C3 -6.7(4)
C7 N1 C4 C3 120.7(3)
C19 N1 C4 C5 -130.3(3)
C7 N1 C4 C5 -2.9(4)
C2 C3 C4 N1 -54.8(4)
C2 C3 C4 C5 64.6(4)
N1 C4 C5 C21 -134.4(3)
C3 C4 C5 C21 104.8(3)
N1 C4 C5 C6 -19.9(3)
C3 C4 C5 C6 -140.7(3)
N1 C4 C5 C8 103.5(3)
C3 C4 C5 C8 -17.3(3)
C21 C5 C6 C7 152.0(3)
C4 C5 C6 C7 35.8(3)
C8 C5 C6 C7 -83.2(3)
C21 C5 C6 C12 -76.5(3)
C4 C5 C6 C12 167.3(3)
C8 C5 C6 C12 48.2(4)
C19 N1 C7 C6 154.4(4)
C4 N1 C7 C6 25.7(4)
C12 C6 C7 N1 -175.0(3)
C5 C6 C7 N1 -39.3(4)
O1 C1 C8 C9 1.7(5)
C2 C1 C8 C9 -173.6(3)
O1 C1 C8 C5 -126.7(4)
C2 C1 C8 C5 58.0(4)
O1 C1 C8 C13 112.4(4)
C2 C1 C8 C13 -62.9(4)
C21 C5 C8 C1 -164.2(2)
C6 C5 C8 C1 71.6(3)
C4 C5 C8 C1 -41.5(3)
C21 C5 C8 C9 69.6(3)
C6 C5 C8 C9 -54.7(3)
C4 C5 C8 C9 -167.7(2)
C21 C5 C8 C13 -47.4(3)
C6 C5 C8 C13 -171.6(2)
C4 C5 C8 C13 75.3(3)
C1 C8 C9 C10 -64.2(4)
C5 C8 C9 C10 60.1(4)
C13 C8 C9 C10 -177.3(3)
C1 C8 C9 C15 114.0(3)
C5 C8 C9 C15 -121.8(2)
C13 C8 C9 C15 0.9(3)
C15 C9 C10 C11 170.8(2)
C8 C9 C10 C11 -11.3(4)
C15 C9 C10 C16' -5.8(4)
C8 C9 C10 C16' 172.2(2)
C9 C10 C11 C12 -54.7(4)
C16' C10 C11 C12 122.0(3)
C7 C6 C12 C11 63.9(4)
C5 C6 C12 C11 -64.1(4)
C10 C11 C12 C6 80.0(3)
C1 C8 C13 C14 -118.5(2)
C9 C8 C13 C14 -1.1(3)
C5 C8 C13 C14 123.6(2)
C8 C13 C14 C15 1.1(3)
C13 C14 C15 C9 -0.5(3)
C13 C14 C15 C16 179.9(3)
C10 C9 C15 C14 178.1(3)
C8 C9 C15 C14 -0.3(3)
C10 C9 C15 C16 -2.3(4)
C8 C9 C15 C16 179.3(2)
C14 C15 C16 C17 -147.3(3)
C9 C15 C16 C17 33.1(4)
C15 C16 C17 C16' -54.9(3)
C3 C2 C18 C20 95.2(5)
C1 C2 C18 C20 -142.0(4)
C3 C2 C18 C19 -27.4(5)
C1 C2 C18 C19 95.4(4)
C7 N1 C19 C18 -72.4(5)
C4 N1 C19 C18 52.8(4)
C20 C18 C19 N1 -156.0(4)
C2 C18 C19 N1 -32.7(5)
O1' C1' C2' C3' 177.7(3)
C8' C1' C2' C3' -5.7(4)
O1' C1' C2' C18' 55.4(4)
C8' C1' C2' C18' -128.0(3)
C1' C2' C3' C4' -51.7(4)
C18' C2' C3' C4' 69.9(4)
C2' C3' C4' N1' -51.5(3)
C2' C3' C4' C5' 66.5(3)
C19' N1' C4' C3' -8.6(4)
C7' N1' C4' C3' 119.4(3)
C19' N1' C4' C5' -131.7(3)
C7' N1' C4' C5' -3.8(4)
C3' C4' C5' C21' 103.3(3)
N1' C4' C5' C21' -135.7(3)
C3' C4' C5' C6' -141.6(3)
N1' C4' C5' C6' -20.7(3)
C3' C4' C5' C8' -20.2(4)
N1' C4' C5' C8' 100.7(3)
C21' C5' C6' C7' 154.0(3)
C4' C5' C6' C7' 37.3(3)
C8' C5' C6' C7' -82.2(3)
C21' C5' C6' C12' -71.4(4)
C4' C5' C6' C12' 171.9(3)
C8' C5' C6' C12' 52.4(4)
C19' N1' C7' C6' 156.9(3)
C4' N1' C7' C6' 27.6(4)
C12' C6' C7' N1' -177.8(3)
C5' C6' C7' N1' -40.3(3)
O1' C1' C8' C9' -5.7(4)
C2' C1' C8' C9' 177.7(3)
O1' C1' C8' C5' -132.3(3)
C2' C1' C8' C5' 51.1(4)
O1' C1' C8' C13' 103.7(3)
C2' C1' C8' C13' -72.9(3)
C21' C5' C8' C9' 75.3(3)
C6' C5' C8' C9' -47.0(3)
C4' C5' C8' C9' -161.2(2)
C21' C5' C8' C1' -159.5(3)
C6' C5' C8' C1' 78.2(3)
C4' C5' C8' C1' -36.0(4)
C21' C5' C8' C13' -38.3(3)
C6' C5' C8' C13' -160.6(2)
C4' C5' C8' C13' 85.2(3)
C1' C8' C9' C15' 125.4(2)
C5' C8' C9' C15' -109.8(3)
C13' C8' C9' C15' 11.1(3)
C1' C8' C9' C10' -51.0(4)
C5' C8' C9' C10' 73.8(4)
C13' C8' C9' C10' -165.3(3)
C15' C9' C10' C11' 136.9(3)
C8' C9' C10' C11' -46.6(4)
C15' C9' C10' C17' 15.5(3)
C8' C9' C10' C17' -168.0(3)
C9' C10' C11' C12' -26.4(4)
C17' C10' C11' C12' 88.3(4)
C10' C11' C12' C6' 76.3(4)
C7' C6' C12' C11' 48.9(4)
C5' C6' C12' C11' -79.9(4)
C9' C8' C13' C14' -15.8(3)
C1' C8' C13' C14' -132.2(3)
C5' C8' C13' C14' 105.4(3)
C8' C13' C14' C15' 15.2(3)
C10' C9' C15' C14' 175.4(2)
C8' C9' C15' C14' -1.8(3)
C10' C9' C15' C16' 0.3(3)
C8' C9' C15' C16' -176.9(2)
C13' C14' C15' C9' -8.7(3)
C13' C14' C15' C16' 165.2(3)
C9' C15' C16' C10 -134.8(2)
C14' C15' C16' C10 51.3(4)
C9' C15' C16' C17 101.2(3)
C14' C15' C16' C17 -72.7(3)
C9' C15' C16' C17' -15.8(3)
C14' C15' C16' C17' 170.3(3)
C9 C10 C16' C15' -138.4(3)
C11 C10 C16' C15' 44.8(3)
C9 C10 C16' C17 -17.7(4)
C11 C10 C16' C17 165.6(2)
C9 C10 C16' C17' 110.2(3)
C11 C10 C16' C17' -66.6(3)
C16 C17 C16' C15' 172.8(2)
C16 C17 C16' C10 48.4(3)
C16 C17 C16' C17' -79.3(3)
C9' C10' C17' C16' -24.9(3)
C11' C10' C17' C16' -148.4(2)
C15' C16' C17' C10' 24.8(3)
C10 C16' C17' C10' 144.5(2)
C17 C16' C17' C10' -87.7(3)
C1' C2' C18' C20' -141.0(3)
C3' C2' C18' C20' 96.4(4)
C1' C2' C18' C19' 98.5(4)
C3' C2' C18' C19' -24.1(5)
C7' N1' C19' C18' -70.6(5)
C4' N1' C19' C18' 55.8(5)
C20' C18' C19' N1' -157.9(4)
C2' C18' C19' N1' -36.3(6)

loop_
_platon_squeeze_void_nr
_platon_squeeze_void_average_x
_platon_squeeze_void_average_y
_platon_squeeze_void_average_z
_platon_squeeze_void_volume
_platon_squeeze_void_count_electrons
_platon_squeeze_void_content
1 -0.071 0.250 0.000 273 70 ' '
2 0.013 0.750 0.500 273 70 ' '
